data_4021449
loop_
_publ_author_name
'Anna Arefalk'
'Johan Wannberg'
'Mats Larhed'
'Anders Hallberg'

_publ_contact_author_name 'Dr S.V. Belyakov'
_publ_section_title
;
 Stereoselective Synthesis of 3-Aminoindan-1-ones and Subsequent
 Incorporation into HIV-1 Protease Inhibitors
;
_journal_name_full 'Journal of Organic Chemistry'
_journal_page_first 1265
_journal_page_last 1268
_journal_paper_doi 10.1021/jo0521504
_journal_volume 71
_journal_year 2006
_chemical_absolute_configuration rm
_chemical_compound_source 'synthesised by authors'
_chemical_formula_moiety 'C13 H17 N O2 S '
_chemical_formula_sum 'C13 H17 N O2 S'
_chemical_formula_weight 251.348
_chemical_name_systematic
; 
3-t-Butylsulfinamyl-1-indanone 
;
_space_group_IT_number 144
_space_group_name_Hall 'P 31'
_space_group_name_H-M_alt 'P 31'
_symmetry_cell_setting trigonal
_symmetry_space_group_name_Hall 'P 31'
_symmetry_space_group_name_H-M 'P 31'
_atom_sites_solution_hydrogens geom
_atom_sites_solution_primary direct
_atom_sites_solution_secondary difmap
_audit_creation_method SHELXL-97
_cell_angle_alpha 90.00
_cell_angle_beta 90.00
_cell_angle_gamma 120.00
_cell_formula_units_Z 3
_cell_length_a 11.080(2)
_cell_length_b 11.080(1)
_cell_length_c 9.6707(11)
_cell_measurement_reflns_used 2171
_cell_measurement_temperature 293(1)
_cell_measurement_theta_max 27.103
_cell_measurement_theta_min 0.998
_cell_volume 1028.2(2)
_computing_cell_refinement 'HKL Scalepack (Otwinowski & Minor 1997)'
_computing_data_collection 'KappaCCD (Nonius, 1999)'
_computing_data_reduction 'Denzo and Scalepak (Otwinowski & Minor, 1997)'
_computing_molecular_graphics 'ORTEP-II (Johnson, 1976)'
_computing_publication_material SHELXL-97
_computing_structure_refinement 'SHELXL-97 (Sheldrick, 1997)'
_computing_structure_solution 'SIR92 (Altomare et al., 1994)'
_diffrn_measured_fraction_theta_full 0.949
_diffrn_measured_fraction_theta_max 0.949
_diffrn_measurement_device 'Nonius KappaCCD'
_diffrn_measurement_method CCD
_diffrn_orient_matrix_type X=UH
_diffrn_orient_matrix_UB_11 0.03932
_diffrn_orient_matrix_UB_12 -0.01709
_diffrn_orient_matrix_UB_13 -0.02958
_diffrn_orient_matrix_UB_21 0.04468
_diffrn_orient_matrix_UB_22 -0.02555
_diffrn_orient_matrix_UB_23 0.07415
_diffrn_orient_matrix_UB_31 -0.04468
_diffrn_orient_matrix_UB_32 -0.09311
_diffrn_orient_matrix_UB_33 -0.00515
_diffrn_radiation_source 'fine-focus sealed tube'
_diffrn_radiation_type ' MoK\a'
_diffrn_radiation_wavelength_id all
_diffrn_reflns_av_R_equivalents 0.0933
_diffrn_reflns_av_sigmaI/netI 0.1234
_diffrn_reflns_limit_h_max 13
_diffrn_reflns_limit_h_min -14
_diffrn_reflns_limit_k_max 14
_diffrn_reflns_limit_k_min -14
_diffrn_reflns_limit_l_max 12
_diffrn_reflns_limit_l_min -12
_diffrn_reflns_number 4063
_diffrn_reflns_theta_full 27.10
_diffrn_reflns_theta_max 27.10
_diffrn_reflns_theta_min 5.60
_exptl_absorpt_coefficient_mu 0.227
_exptl_absorpt_correction_T_max 0.982
_exptl_absorpt_correction_T_min 0.909
_exptl_absorpt_correction_type none
_exptl_crystal_colour Colourless
_exptl_crystal_density_diffrn 1.218
_exptl_crystal_density_method 'not measured'
_exptl_crystal_description Needle
_exptl_crystal_F_000 402
_exptl_crystal_size_max 0.42
_exptl_crystal_size_mid 0.11
_exptl_crystal_size_min 0.08
_refine_diff_density_max 0.255
_refine_diff_density_min -0.243
_refine_diff_density_rms 0.058
_refine_ls_extinction_method none
_refine_ls_goodness_of_fit_ref 1.067
_refine_ls_hydrogen_treatment constr
_refine_ls_matrix_type full
_refine_ls_number_parameters 154
_refine_ls_number_reflns 2702
_refine_ls_number_restraints 1
_refine_ls_restrained_S_all 1.067
_refine_ls_R_factor_all 0.1411
_refine_ls_R_factor_gt 0.0961
_refine_ls_shift/su_max 0.000
_refine_ls_shift/su_mean 0.000
_refine_ls_structure_factor_coef Fsqd
_refine_ls_weighting_details 'calc w=1/[\s^2^(Fo^2^)+(0.0380P)^2^+1.6100P] where P=(Fo^2^+2Fc^2^)/3'
_refine_ls_weighting_scheme calc
_refine_ls_wR_factor_gt 0.1897
_refine_ls_wR_factor_ref 0.2158
_reflns_number_gt 1894
_reflns_number_total 2709
_reflns_threshold_expression >2sigma(I)
_cod_data_source_file jo0521504si20051014_074442.cif
_cod_depositor_comments
;
The following automatic conversions were performed:
'_symmetry_cell_setting' value 'Trigonal' changed to 'trigonal' according
to '/home/saulius/struct/CIF-dictionaries/cif_core.dic' dictionary named
'cif_core.dic' version 2.4.1 from 2010-06-29.

Automatic conversion script
Id: cif_fix_enum 1527 2010-12-29 10:47:43Z saulius 
;
_cod_original_formula_sum 'C13 H17 N O2 S '
_cod_database_code 4021449

loop_
_symmetry_equiv_pos_as_xyz
+X,+Y,+Z
'-Y,+X-Y,+Z+ 1/3'
'-X+Y,-X,+Z+ 2/3'

loop_
_atom_site_label
_atom_site_type_symbol
_atom_site_fract_x
_atom_site_fract_y
_atom_site_fract_z
_atom_site_U_iso_or_equiv
_atom_site_adp_type
_atom_site_occupancy
_atom_site_calc_flag
_atom_site_refinement_flags
S11 S -0.23575(18) -0.15355(17) 0.78332(15) 0.0498(4) Uani 1 d .
O12 O -0.1190(5) -0.1838(6) 0.7649(6) 0.0650(14) Uani 1 d .
N10 N -0.1946(6) 0.0028(5) 0.7236(6) 0.0511(13) Uani 1 d .
H10 H -0.1569 0.0283 0.6112 0.061 Uiso 1 d R
C1 C -0.1116(7) 0.1181(7) 0.8196(6) 0.0507(16) Uani 1 d .
H1 H -0.1530 0.0891 0.9108 0.061 Uiso 1 d R
C14 C -0.3185(10) -0.2237(9) 0.5101(8) 0.080(3) Uani 1 d .
H14A H -0.2413 -0.2390 0.4966 0.119 Uiso 1 calc R
H14B H -0.2887 -0.1274 0.4936 0.119 Uiso 1 calc R
H14C H -0.3919 -0.2808 0.4468 0.119 Uiso 1 calc R
C8 C -0.1215(8) 0.2459(7) 0.7779(7) 0.0551(16) Uani 1 d .
C13 C -0.3716(7) -0.2618(7) 0.6581(7) 0.0562(17) Uani 1 d .
O17 O 0.2393(7) 0.4087(7) 0.8201(9) 0.113(3) Uani 1 d .
C2 C 0.0446(8) 0.1725(8) 0.8265(7) 0.0606(18) Uani 1 d .
H2A H 0.0691 0.1488 0.9147 0.073 Uiso 1 calc R
H2B H 0.0725 0.1316 0.7533 0.073 Uiso 1 calc R
C7 C -0.2410(9) 0.2524(9) 0.7456(10) 0.077(2) Uani 1 d .
H7 H -0.3288 0.1730 0.7461 0.093 Uiso 1 calc R
C15 C -0.4930(9) -0.2385(10) 0.6845(11) 0.080(3) Uani 1 d .
H15A H -0.4660 -0.1437 0.6630 0.120 Uiso 1 calc R
H15B H -0.5198 -0.2568 0.7799 0.120 Uiso 1 calc R
H15C H -0.5702 -0.3001 0.6271 0.120 Uiso 1 calc R
C16 C -0.4105(10) -0.4107(8) 0.6910(9) 0.079(2) Uani 1 d .
H16A H -0.3313 -0.4223 0.6762 0.118 Uiso 1 calc R
H16B H -0.4855 -0.4732 0.6318 0.118 Uiso 1 calc R
H16C H -0.4395 -0.4308 0.7858 0.118 Uiso 1 calc R
C3 C 0.1165(9) 0.3289(10) 0.8094(9) 0.075(2) Uani 1 d .
C4 C 0.0223(12) 0.4938(9) 0.7414(9) 0.080(2) Uani 1 d .
H4 H 0.1096 0.5737 0.7369 0.096 Uiso 1 calc R
C9 C 0.0091(8) 0.3642(8) 0.7747(7) 0.0582(18) Uani 1 d .
C5 C -0.0942(14) 0.4997(10) 0.7163(11) 0.096(3) Uani 1 d .
H5 H -0.0873 0.5858 0.7006 0.116 Uiso 1 calc R
C6 C -0.2235(13) 0.3807(11) 0.7132(12) 0.101(4) Uani 1 d .
H6 H -0.3009 0.3877 0.6885 0.121 Uiso 1 calc R

loop_
_atom_site_aniso_label
_atom_site_aniso_U_11
_atom_site_aniso_U_22
_atom_site_aniso_U_33
_atom_site_aniso_U_23
_atom_site_aniso_U_13
_atom_site_aniso_U_12
S11 0.0590(11) 0.0484(9) 0.0433(7) 0.0053(8) 0.0010(8) 0.0279(9)
O12 0.059(3) 0.067(3) 0.079(4) 0.003(3) -0.006(3) 0.039(3)
N10 0.064(3) 0.040(3) 0.043(3) 0.006(2) -0.001(3) 0.022(3)
C1 0.062(4) 0.046(4) 0.036(3) -0.009(3) -0.006(3) 0.021(3)
C14 0.097(7) 0.067(5) 0.047(4) 0.002(4) -0.009(4) 0.020(5)
C8 0.063(4) 0.054(4) 0.046(3) -0.012(3) -0.006(3) 0.028(4)
C13 0.052(4) 0.060(4) 0.050(4) -0.007(3) -0.005(3) 0.023(3)
O17 0.070(5) 0.087(5) 0.142(6) 0.009(4) -0.027(4) 0.011(4)
C2 0.058(4) 0.081(5) 0.051(4) 0.002(4) -0.001(3) 0.041(4)
C7 0.065(5) 0.065(5) 0.110(7) 0.004(5) 0.000(5) 0.039(4)
C15 0.054(5) 0.092(6) 0.096(6) -0.003(5) -0.012(4) 0.039(5)
C16 0.094(6) 0.042(4) 0.096(7) -0.001(4) -0.009(5) 0.031(4)
C3 0.067(5) 0.077(6) 0.061(5) -0.010(4) -0.010(4) 0.022(5)
C4 0.099(7) 0.051(5) 0.077(6) -0.006(4) -0.008(5) 0.028(5)
C9 0.059(4) 0.053(4) 0.054(4) -0.003(3) 0.002(3) 0.021(3)
C5 0.133(10) 0.057(5) 0.102(7) -0.012(5) -0.007(7) 0.050(6)
C6 0.110(8) 0.075(6) 0.143(10) -0.028(6) -0.026(7) 0.066(6)

loop_
_atom_type_symbol
_atom_type_description
_atom_type_scat_dispersion_real
_atom_type_scat_dispersion_imag
_atom_type_scat_source
C C 0.0033 0.0016 'International Tables Vol C Tables 4.2.6.8 and 6.1.1.4'
H H 0.0000 0.0000 'International Tables Vol C Tables 4.2.6.8 and 6.1.1.4'
N N 0.0061 0.0033 'International Tables Vol C Tables 4.2.6.8 and 6.1.1.4'
O O 0.0106 0.0060 'International Tables Vol C Tables 4.2.6.8 and 6.1.1.4'
S S 0.1246 0.1234 'International Tables Vol C Tables 4.2.6.8 and 6.1.1.4'

loop_
_diffrn_radiation_wavelength
0.71073

loop_
_geom_angle_atom_site_label_1
_geom_angle_atom_site_label_2
_geom_angle_atom_site_label_3
_geom_angle
O12 S11 N10 112.0(3)
O12 S11 C13 107.1(3)
N10 S11 C13 99.2(3)
C1 N10 S11 114.4(4)
C1 N10 H10 113.0
S11 N10 H10 117.5
N10 C1 C2 117.7(6)
N10 C1 C8 109.5(5)
C2 C1 C8 103.8(6)
N10 C1 H1 107.3
C2 C1 H1 110.3
C8 C1 H1 107.8
C13 C14 H14A 109.5
C13 C14 H14B 109.5
H14A C14 H14B 109.5
C13 C14 H14C 109.5
H14A C14 H14C 109.5
H14B C14 H14C 109.5
C9 C8 C7 121.0(8)
C9 C8 C1 110.9(7)
C7 C8 C1 128.1(7)
C15 C13 C16 110.9(7)
C15 C13 C14 111.4(7)
C16 C13 C14 111.0(6)
C15 C13 S11 106.6(5)
C16 C13 S11 105.5(5)
C14 C13 S11 111.2(5)
C3 C2 C1 107.0(6)
C3 C2 H2A 110.3
C1 C2 H2A 110.3
C3 C2 H2B 110.3
C1 C2 H2B 110.3
H2A C2 H2B 108.6
C6 C7 C8 117.3(9)
C6 C7 H7 121.4
C8 C7 H7 121.4
C13 C15 H15A 109.5
C13 C15 H15B 109.5
H15A C15 H15B 109.5
C13 C15 H15C 109.5
H15A C15 H15C 109.5
H15B C15 H15C 109.5
C13 C16 H16A 109.5
C13 C16 H16B 109.5
H16A C16 H16B 109.5
C13 C16 H16C 109.5
H16A C16 H16C 109.5
H16B C16 H16C 109.5
O17 C3 C9 126.5(9)
O17 C3 C2 126.1(9)
C9 C3 C2 107.3(7)
C5 C4 C9 118.6(9)
C5 C4 H4 120.7
C9 C4 H4 120.7
C8 C9 C4 119.9(8)
C8 C9 C3 110.3(7)
C4 C9 C3 129.9(8)
C4 C5 C6 121.3(9)
C4 C5 H5 119.4
C6 C5 H5 119.4
C7 C6 C5 121.8(10)
C7 C6 H6 119.1
C5 C6 H6 119.1

loop_
_geom_bond_atom_site_label_1
_geom_bond_atom_site_label_2
_geom_bond_distance
S11 O12 1.500(5)
S11 N10 1.659(5)
S11 C13 1.834(7)
N10 C1 1.471(7)
N10 H10 1.1485
C1 C2 1.523(10)
C1 C8 1.528(10)
C1 H1 0.9714
C14 C13 1.525(10)
C14 H14A 0.9600
C14 H14B 0.9600
C14 H14C 0.9600
C8 C9 1.384(9)
C8 C7 1.396(11)
C13 C15 1.512(10)
C13 C16 1.516(10)
O17 C3 1.200(10)
C2 C3 1.512(12)
C2 H2A 0.9700
C2 H2B 0.9700
C7 C6 1.371(12)
C7 H7 0.9300
C15 H15A 0.9600
C15 H15B 0.9600
C15 H15C 0.9600
C16 H16A 0.9600
C16 H16B 0.9600
C16 H16C 0.9600
C3 C9 1.466(12)
C4 C5 1.348(15)
C4 C9 1.405(12)
C4 H4 0.9300
C5 C6 1.379(15)
C5 H5 0.9300
C6 H6 0.9300
